data_4130411
loop_
_publ_author_name
'Hisaki, Ichiro'
'Nakagawa, Shoichi'
'Ikenaka, Nobuaki'
'Imamura, Yutaka'
'Katouda, Michio'
'Tashiro, Motomichi'
'Tsuchida, Hiromu'
'Ogoshi, Tomoki'
'Sato, Hiroyasu'
'Tohnai, Norimitsu'
'Miyata, Mikiji'

_publ_section_title
;
 A Series of Layered Assemblies of Hydrogen-Bonded, Hexagonal Networks of
 C3-Symmetric \p-Conjugated Molecules: A Potential Motif of Porous Organic
 Materials.
;
_journal_issue 20
_journal_name_full 'Journal of the American Chemical Society'
_journal_page_first 6617
_journal_page_last 6628
_journal_paper_doi 10.1021/jacs.6b02968
_journal_volume 138
_journal_year 2016
_chemical_formula_moiety 'C138 H75 Cl3 O24'
_chemical_formula_sum 'C138 H75 Cl3 O24'
_chemical_formula_weight 2223.46
_space_group_crystal_system triclinic
_space_group_IT_number 2
_space_group_name_Hall '-P 1'
_space_group_name_H-M_alt 'P -1'
_atom_sites_solution_hydrogens geom
_atom_sites_solution_primary direct
_atom_sites_solution_secondary difmap
_cell_angle_alpha 67.6497(6)
_cell_angle_beta 76.3614(6)
_cell_angle_gamma 83.8777(7)
_cell_formula_units_Z 2
_cell_length_a 15.3981(2)
_cell_length_b 21.2475(2)
_cell_length_c 23.5028(2)
_cell_measurement_reflns_used 44868
_cell_measurement_temperature 93
_cell_measurement_theta_max 28.699
_cell_measurement_theta_min 1.079
_cell_volume 6910.01(13)
_computing_cell_refinement HKL2000
_computing_data_collection HKL2000
_computing_data_reduction HKL2000
_computing_molecular_graphics 'CrystalStructure 4.1.1'
_computing_publication_material 'CrystalStructure 4.1.1 (Rigaku, 2015)'
_computing_structure_refinement 'SHELXL Version 2014/7 (Sheldrick, 2008)'
_computing_structure_solution 'SHELXT Version 2014/4 (Sheldrick, 2014)'
_diffrn_ambient_temperature 93
_diffrn_measured_fraction_theta_full 0.895
_diffrn_measured_fraction_theta_max 0.895
_diffrn_measurement.details ' 1.00 degrees, 12.0 sec, detector distance      75.00 mm'

_diffrn_measurement_device_type 'CCD (MX225HE Rayonix)'
_diffrn_measurement.method '\w scans'

_diffrn_radiation_type synchrotron
_diffrn_radiation_wavelength 0.80000
_diffrn_reflns_av_R_equivalents 0.033
_diffrn_reflns_Laue_measured_fraction_full 0.895
_diffrn_reflns_Laue_measured_fraction_max 0.895
_diffrn_reflns_limit_h_max 18
_diffrn_reflns_limit_h_min 0
_diffrn_reflns_limit_k_max 25
_diffrn_reflns_limit_k_min -25
_diffrn_reflns_limit_l_max 28
_diffrn_reflns_limit_l_min -27
_diffrn_reflns_number 44868
_diffrn_reflns_point_group_measured_fraction_full 0.895
_diffrn_reflns_point_group_measured_fraction_max 0.895
_diffrn_reflns_theta_full 28.685
_diffrn_reflns_theta_max 28.699
_diffrn_reflns_theta_min 1.079
_diffrn_standards_number 0
_exptl_absorpt_coefficient_mu 0.000
_exptl_absorpt_correction_type none
_exptl_crystal_colour yellow
_exptl_crystal_density_diffrn 1.069
_exptl_crystal_density_method 'not measured'
_exptl_crystal_description columnar
_exptl_crystal_F_000 2292.00
_exptl_crystal_size_max 0.20
_exptl_crystal_size_mid 0.02
_exptl_crystal_size_min 0.02
_refine_diff_density_max 0.64
_refine_diff_density_min -0.95
_refine_ls_extinction_method none
_refine_ls_goodness_of_fit_ref 1.061
_refine_ls_hydrogen_treatment constr
_refine_ls_number_parameters 1486
_refine_ls_number_reflns 22405
_refine_ls_number_restraints 0
_refine_ls_R_factor_all 0.1195
_refine_ls_R_factor_gt 0.1065
_refine_ls_shift/su_max 0.000
_refine_ls_structure_factor_coef Fsqd
_refine_ls_weighting_details 'w = 1/[\s^2^(Fo^2^)+(0.1795P)^2^+23.2129P] where P=(Fo^2^+2Fc^2^)/3'
_refine_ls_weighting_scheme calc
_refine_ls_wR_factor_gt 0.3245
_refine_ls_wR_factor_ref 0.3362
_reflns_Friedel_coverage 0.000
_reflns_number_gt 18213
_reflns_number_total 22405
_reflns_threshold_expression F^2^>2.0\s(F^2^)
_cod_data_source_file ja6b02968_si_002.cif
_cod_data_source_block T12-1
_cod_database_code 4130411
_platon_squeeze_void_probe_radius 1.20

loop_
_space_group_symop_id
_space_group_symop_operation_xyz
1 +X,+Y,+Z
2 -X,-Y,-Z

loop_
_atom_site_label
_atom_site_type_symbol
_atom_site_fract_x
_atom_site_fract_y
_atom_site_fract_z
_atom_site_U_iso_or_equiv
_atom_site_adp_type
_atom_site_occupancy
_atom_site_site_symmetry_order
_atom_site_calc_flag
_atom_site_refinement_flags_posn
_atom_site_refinement_flags_adp
Cl1 Cl 0.28868(18) -0.09918(10) 0.32419(10) 0.0956(8) Uani 1 1 d . .
Cl2 Cl 0.1533(2) 0.02722(16) 0.29923(13) 0.1303(12) Uani 1 1 d . .
Cl3 Cl 0.29249(15) 0.10322(11) 0.05062(10) 0.0861(6) Uani 1 1 d . .
O1 O 0.8009(4) 0.7173(4) -0.0674(2) 0.0894(18) Uani 1 1 d . .
O2 O 0.6966(3) 0.6667(3) -0.0877(2) 0.0805(17) Uani 1 1 d . .
H2O H 0.7386 0.6617 -0.1145 0.097 Uiso 1 1 calc R U
O3 O 0.4268(3) 1.0336(2) -0.0900(2) 0.0750(16) Uani 1 1 d . .
O4 O 0.2796(3) 1.0205(2) -0.06836(17) 0.0555(11) Uani 1 1 d . .
H4O H 0.2835 1.0509 -0.1031 0.067 Uiso 1 1 calc R U
O5 O -0.1277(2) 1.04984(16) 0.44114(17) 0.0414(9) Uani 1 1 d . .
H5O H -0.1675 1.0788 0.4409 0.050 Uiso 1 1 calc R U
O6 O -0.2340(2) 0.98170(17) 0.51470(17) 0.0436(9) Uani 1 1 d . .
O7 O -0.0949(3) 0.7348(3) 0.8223(2) 0.0698(14) Uani 1 1 d . .
H7O H -0.1292 0.7285 0.8564 0.084 Uiso 1 1 calc R U
O8 O -0.1772(3) 0.6546(2) 0.8210(2) 0.0660(14) Uani 1 1 d . .
O9 O 0.3003(3) 0.13751(19) 0.82066(17) 0.0519(11) Uani 1 1 d . .
O10 O 0.4481(3) 0.1415(2) 0.81012(19) 0.0578(12) Uani 1 1 d . .
H10O H 0.4372 0.1131 0.8461 0.069 Uiso 1 1 calc R U
O11 O 0.6407(2) 0.07888(16) 0.50989(18) 0.0445(10) Uani 1 1 d . .
H11O H 0.6774 0.0484 0.5082 0.053 Uiso 1 1 calc R U
O12 O 0.7546(2) 0.14499(17) 0.44328(19) 0.0479(10) Uani 1 1 d . .
O13 O 0.4855(2) 0.06150(17) 0.42813(18) 0.0455(10) Uani 1 1 d . .
H13O H 0.5222 0.0310 0.4263 0.055 Uiso 1 1 calc R U
O14 O 0.5995(3) 0.12738(19) 0.3629(2) 0.0559(12) Uani 1 1 d . .
O15 O 0.4992(3) 0.4204(2) 0.05805(18) 0.0559(12) Uani 1 1 d . .
H15O H 0.5309 0.4297 0.0227 0.067 Uiso 1 1 calc R U
O16 O 0.5888(3) 0.4925(2) 0.06390(18) 0.0564(11) Uani 1 1 d . .
O17 O 0.1054(3) 1.0128(2) 0.06995(19) 0.0652(14) Uani 1 1 d . .
O18 O -0.0418(3) 0.9995(2) 0.08077(19) 0.0671(14) Uani 1 1 d . .
H18O H -0.0344 1.0319 0.0471 0.080 Uiso 1 1 calc R U
O19 O -0.2767(2) 1.03560(17) 0.3710(2) 0.0505(10) Uani 1 1 d . .
H19O H -0.3169 1.0638 0.3730 0.061 Uiso 1 1 calc R U
O20 O -0.3903(2) 0.96261(18) 0.41608(18) 0.0473(10) Uani 1 1 d . .
O21 O -0.2890(4) 0.4927(2) 0.9636(2) 0.0749(16) Uani 1 1 d . .
H21O H -0.3300 0.4942 0.9925 0.090 Uiso 1 1 calc R U
O22 O -0.3837(3) 0.4275(2) 0.95332(18) 0.0569(12) Uani 1 1 d . .
O23 O -0.0351(3) 0.1081(2) 0.98117(19) 0.0635(13) Uani 1 1 d . .
O24 O 0.1122(3) 0.1209(2) 0.9657(2) 0.0652(13) Uani 1 1 d . .
H24O H 0.1070 0.0861 0.9973 0.078 Uiso 1 1 calc R U
C1 C 0.4299(3) 0.6026(2) 0.3304(2) 0.0333(11) Uani 1 1 d . .
C2 C 0.4207(3) 0.6578(2) 0.2742(2) 0.0335(11) Uani 1 1 d . .
C3 C 0.4755(3) 0.6614(2) 0.2162(2) 0.0361(12) Uani 1 1 d . .
H128 H 0.5192 0.6277 0.2156 0.043 Uiso 1 1 calc R U
C4 C 0.4673(3) 0.7133(2) 0.1596(2) 0.0362(12) Uani 1 1 d . .
C5 C 0.4001(3) 0.7641(2) 0.1603(2) 0.0357(12) Uani 1 1 d . .
C6 C 0.3468(3) 0.7611(2) 0.2184(2) 0.0344(11) Uani 1 1 d . .
H63 H 0.3028 0.7945 0.2192 0.041 Uiso 1 1 calc R U
C7 C 0.3569(3) 0.7105(2) 0.2747(2) 0.0330(11) Uani 1 1 d . .
C8 C 0.3065(3) 0.7139(2) 0.3332(2) 0.0318(11) Uani 1 1 d . .
C9 C 0.2670(3) 0.7179(2) 0.3818(2) 0.0307(11) Uani 1 1 d . .
C10 C 0.2155(3) 0.7178(2) 0.4412(2) 0.0307(11) Uani 1 1 d . .
C11 C 0.1566(3) 0.7716(2) 0.4448(2) 0.0323(11) Uani 1 1 d . .
H124 H 0.1544 0.8092 0.4082 0.039 Uiso 1 1 calc R U
C12 C 0.1011(3) 0.7708(2) 0.5010(2) 0.0312(11) Uani 1 1 d . .
C13 C 0.1057(3) 0.7139(2) 0.5563(2) 0.0315(11) Uani 1 1 d . .
C14 C 0.1635(3) 0.6601(2) 0.5531(2) 0.0332(11) Uani 1 1 d . .
H59 H 0.1652 0.6224 0.5897 0.040 Uiso 1 1 calc R U
C15 C 0.2193(3) 0.6608(2) 0.4964(2) 0.0313(11) Uani 1 1 d . .
C16 C 0.2784(3) 0.6049(2) 0.4946(2) 0.0306(11) Uani 1 1 d . .
C17 C 0.3281(3) 0.5574(2) 0.4935(2) 0.0311(11) Uani 1 1 d . .
C18 C 0.3805(3) 0.4984(2) 0.4923(2) 0.0305(10) Uani 1 1 d . .
C19 C 0.3764(3) 0.4406(2) 0.5464(2) 0.0320(11) Uani 1 1 d . .
H80 H 0.3427 0.4426 0.5842 0.038 Uiso 1 1 calc R U
C20 C 0.4207(3) 0.3799(2) 0.5468(2) 0.0305(11) Uani 1 1 d . .
C21 C 0.4739(3) 0.3774(2) 0.4893(2) 0.0308(11) Uani 1 1 d . .
C22 C 0.4791(3) 0.4361(2) 0.4353(2) 0.0318(11) Uani 1 1 d . .
H74 H 0.5151 0.4350 0.3979 0.038 Uiso 1 1 calc R U
C23 C 0.4333(3) 0.4957(2) 0.4348(2) 0.0311(11) Uani 1 1 d . .
C24 C 0.4345(3) 0.5535(2) 0.3777(2) 0.0315(11) Uani 1 1 d . .
C25 C 0.5316(4) 0.7117(2) 0.1018(2) 0.0407(13) Uani 1 1 d . .
C26 C 0.6226(4) 0.7213(3) 0.0959(3) 0.0506(15) Uani 1 1 d . .
H153 H 0.6414 0.7301 0.1269 0.061 Uiso 1 1 calc R U
C27 C 0.6840(4) 0.7176(3) 0.0440(3) 0.0551(16) Uani 1 1 d . .
H160 H 0.7439 0.7261 0.0390 0.066 Uiso 1 1 calc R U
C28 C 0.6562(4) 0.7013(3) -0.0008(3) 0.0505(15) Uani 1 1 d . .
C29 C 0.5665(4) 0.6911(3) 0.0051(3) 0.0561(16) Uani 1 1 d . .
H169 H 0.5480 0.6804 -0.0250 0.067 Uiso 1 1 calc R U
C30 C 0.5043(4) 0.6972(3) 0.0568(3) 0.0509(15) Uani 1 1 d . .
H155 H 0.4439 0.6913 0.0606 0.061 Uiso 1 1 calc R U
C31 C 0.7241(5) 0.6962(4) -0.0561(3) 0.0633(19) Uani 1 1 d . .
C32 C 0.3882(3) 0.8229(2) 0.1027(2) 0.0389(13) Uani 1 1 d . .
C33 C 0.4623(4) 0.8592(3) 0.0601(2) 0.0422(13) Uani 1 1 d . .
H125 H 0.5196 0.8447 0.0665 0.051 Uiso 1 1 calc R U
C34 C 0.4509(4) 0.9163(3) 0.0087(2) 0.0465(14) Uani 1 1 d . .
H137 H 0.5006 0.9399 -0.0194 0.056 Uiso 1 1 calc R U
C35 C 0.3653(4) 0.9391(3) -0.0016(2) 0.0456(14) Uani 1 1 d . .
C36 C 0.2915(4) 0.9041(3) 0.0401(2) 0.0442(14) Uani 1 1 d . .
H163 H 0.2344 0.9191 0.0336 0.053 Uiso 1 1 calc R U
C37 C 0.3029(4) 0.8463(3) 0.0917(2) 0.0433(13) Uani 1 1 d . .
H135 H 0.2529 0.8227 0.1195 0.052 Uiso 1 1 calc R U
C38 C 0.3590(4) 1.0018(3) -0.0577(2) 0.0497(15) Uani 1 1 d . .
C39 C 0.0360(3) 0.8277(2) 0.4994(2) 0.0330(11) Uani 1 1 d . .
C40 C 0.0608(3) 0.8945(2) 0.4624(2) 0.0346(11) Uani 1 1 d . .
H47 H 0.1198 0.9033 0.4406 0.042 Uiso 1 1 calc R U
C41 C -0.0005(3) 0.9482(2) 0.4573(2) 0.0366(12) Uani 1 1 d . .
H48 H 0.0174 0.9924 0.4322 0.044 Uiso 1 1 calc R U
C42 C -0.0894(3) 0.9356(2) 0.4900(2) 0.0356(11) Uani 1 1 d . .
C43 C -0.1146(3) 0.8693(2) 0.5280(2) 0.0354(11) Uani 1 1 d . .
H97 H -0.1732 0.8607 0.5507 0.042 Uiso 1 1 calc R U
C44 C -0.0537(3) 0.8159(2) 0.5325(2) 0.0334(11) Uani 1 1 d . .
H60 H -0.0719 0.7717 0.5575 0.040 Uiso 1 1 calc R U
C45 C -0.1566(3) 0.9911(2) 0.4833(2) 0.0348(11) Uani 1 1 d . .
C46 C 0.0500(3) 0.7095(2) 0.6191(2) 0.0338(11) Uani 1 1 d . .
C47 C 0.0562(4) 0.7574(3) 0.6444(2) 0.0404(13) Uani 1 1 d . .
H134 H 0.0955 0.7932 0.6222 0.049 Uiso 1 1 calc R U
C48 C 0.0035(4) 0.7524(3) 0.7033(3) 0.0466(14) Uani 1 1 d . .
H162 H 0.0081 0.7847 0.7203 0.056 Uiso 1 1 calc R U
C49 C -0.0552(4) 0.6995(3) 0.7360(2) 0.0424(13) Uani 1 1 d . .
C50 C -0.0627(4) 0.6519(3) 0.7106(2) 0.0445(14) Uani 1 1 d . .
H144 H -0.1039 0.6172 0.7323 0.053 Uiso 1 1 calc R U
C51 C -0.0090(4) 0.6557(2) 0.6528(2) 0.0407(13) Uani 1 1 d . .
H152 H -0.0124 0.6225 0.6366 0.049 Uiso 1 1 calc R U
C52 C -0.1151(4) 0.6948(3) 0.7973(3) 0.0526(15) Uani 1 1 d . .
C53 C 0.4107(3) 0.3217(2) 0.6081(2) 0.0318(11) Uani 1 1 d . .
C54 C 0.3253(3) 0.3045(2) 0.6457(2) 0.0358(12) Uani 1 1 d . .
H90 H 0.2758 0.3287 0.6312 0.043 Uiso 1 1 calc R U
C55 C 0.3129(3) 0.2524(2) 0.7039(2) 0.0404(13) Uani 1 1 d . .
H83 H 0.2554 0.2411 0.7278 0.049 Uiso 1 1 calc R U
C56 C 0.3864(4) 0.2166(2) 0.7269(2) 0.0390(12) Uani 1 1 d . .
C57 C 0.4718(4) 0.2337(2) 0.6902(2) 0.0398(12) Uani 1 1 d . .
H129 H 0.5211 0.2099 0.7052 0.048 Uiso 1 1 calc R U
C58 C 0.4840(3) 0.2860(2) 0.6314(2) 0.0369(12) Uani 1 1 d . .
H107 H 0.5415 0.2972 0.6074 0.044 Uiso 1 1 calc R U
C59 C 0.3731(4) 0.1620(3) 0.7903(2) 0.0448(14) Uani 1 1 d . .
C60 C 0.5223(3) 0.3149(2) 0.4842(2) 0.0305(11) Uani 1 1 d . .
C61 C 0.4845(3) 0.2504(2) 0.5151(2) 0.0340(11) Uani 1 1 d . .
H57 H 0.4258 0.2465 0.5379 0.041 Uiso 1 1 calc R U
C62 C 0.5325(3) 0.1923(2) 0.5126(2) 0.0359(12) Uani 1 1 d . .
H79 H 0.5067 0.1497 0.5343 0.043 Uiso 1 1 calc R U
C63 C 0.6198(3) 0.1983(2) 0.4772(2) 0.0352(11) Uani 1 1 d . .
C64 C 0.6578(3) 0.2621(2) 0.4439(2) 0.0373(12) Uani 1 1 d . .
H101 H 0.7157 0.2659 0.4198 0.045 Uiso 1 1 calc R U
C65 C 0.6092(3) 0.3199(2) 0.4467(2) 0.0337(11) Uani 1 1 d . .
H73 H 0.6342 0.3625 0.4235 0.040 Uiso 1 1 calc R U
C66 C 0.6775(3) 0.1383(2) 0.4749(2) 0.0384(12) Uani 1 1 d . .
C67 C 0.1834(3) 0.4286(2) 0.5130(2) 0.0294(10) Uani 1 1 d . .
C68 C 0.2301(3) 0.4269(2) 0.4533(2) 0.0325(11) Uani 1 1 d . .
C69 C 0.2738(3) 0.3680(2) 0.4466(2) 0.0315(11) Uani 1 1 d . .
H58 H 0.2731 0.3289 0.4824 0.038 Uiso 1 1 calc R U
C70 C 0.3182(3) 0.3658(2) 0.3884(2) 0.0317(11) Uani 1 1 d . .
C71 C 0.3216(3) 0.4252(2) 0.3345(2) 0.0344(11) Uani 1 1 d . .
C72 C 0.2788(3) 0.4843(2) 0.3414(2) 0.0334(11) Uani 1 1 d . .
H65 H 0.2823 0.5241 0.3060 0.040 Uiso 1 1 calc R U
C73 C 0.2319(3) 0.4861(2) 0.3986(2) 0.0310(11) Uani 1 1 d . .
C74 C 0.1840(3) 0.5463(2) 0.4015(2) 0.0306(11) Uani 1 1 d . .
C75 C 0.1376(3) 0.5959(2) 0.4001(2) 0.0322(11) Uani 1 1 d . .
C76 C 0.0778(3) 0.6521(2) 0.3984(2) 0.0307(10) Uani 1 1 d . .
C77 C 0.0792(3) 0.7079(2) 0.3420(2) 0.0321(11) Uani 1 1 d . .
H78 H 0.1225 0.7091 0.3065 0.039 Uiso 1 1 calc R U
C78 C 0.0175(3) 0.7618(2) 0.3375(2) 0.0328(11) Uani 1 1 d . .
C79 C -0.0481(3) 0.7598(2) 0.3920(2) 0.0315(11) Uani 1 1 d . .
C80 C -0.0493(3) 0.7042(2) 0.4479(2) 0.0313(11) Uani 1 1 d . .
H54 H -0.0927 0.7028 0.4834 0.038 Uiso 1 1 calc R U
C81 C 0.0130(3) 0.6499(2) 0.4525(2) 0.0297(10) Uani 1 1 d . .
C82 C 0.0117(3) 0.5933(2) 0.5108(2) 0.0312(11) Uani 1 1 d . .
C83 C 0.0148(3) 0.5450(2) 0.5575(2) 0.0305(11) Uani 1 1 d . .
C84 C 0.0176(3) 0.4888(2) 0.6149(2) 0.0306(10) Uani 1 1 d . .
C85 C -0.0446(3) 0.4846(2) 0.6700(2) 0.0331(11) Uani 1 1 d . .
H43 H -0.0871 0.5194 0.6685 0.040 Uiso 1 1 calc R U
C86 C -0.0457(3) 0.4306(2) 0.7269(2) 0.0349(12) Uani 1 1 d . .
C87 C 0.0181(3) 0.3778(2) 0.7299(2) 0.0366(12) Uani 1 1 d . .
C88 C 0.0808(3) 0.3816(2) 0.6750(2) 0.0379(12) Uani 1 1 d . .
H120 H 0.1242 0.3473 0.6770 0.046 Uiso 1 1 calc R U
C89 C 0.0809(3) 0.4349(2) 0.6172(2) 0.0330(11) Uani 1 1 d . .
C90 C 0.1402(3) 0.4328(2) 0.5615(2) 0.0313(11) Uani 1 1 d . .
C91 C 0.3674(3) 0.3018(2) 0.3873(2) 0.0327(11) Uani 1 1 d . .
C92 C 0.3279(3) 0.2383(2) 0.4209(2) 0.0346(11) Uani 1 1 d . .
H88 H 0.2685 0.2361 0.4422 0.042 Uiso 1 1 calc R U
C93 C 0.3751(3) 0.1788(2) 0.4232(2) 0.0366(12) Uani 1 1 d . .
H103 H 0.3480 0.1369 0.4461 0.044 Uiso 1 1 calc R U
C94 C 0.4643(3) 0.1821(2) 0.3905(2) 0.0347(11) Uani 1 1 d . .
C95 C 0.5046(3) 0.2448(2) 0.3563(2) 0.0379(12) Uani 1 1 d . .
H91 H 0.5635 0.2469 0.3341 0.046 Uiso 1 1 calc R U
C96 C 0.4568(3) 0.3041(2) 0.3553(2) 0.0348(11) Uani 1 1 d . .
H100 H 0.4845 0.3459 0.3331 0.042 Uiso 1 1 calc R U
C97 C 0.5219(4) 0.1209(2) 0.3928(2) 0.0407(13) Uani 1 1 d . .
C98 C 0.3705(3) 0.4313(2) 0.2699(2) 0.0363(12) Uani 1 1 d . .
C99 C 0.3573(3) 0.3882(3) 0.2412(2) 0.0374(12) Uani 1 1 d . .
H87 H 0.3160 0.3536 0.2622 0.045 Uiso 1 1 calc R U
C100 C 0.4056(4) 0.3965(3) 0.1809(2) 0.0436(13) Uani 1 1 d . .
H167 H 0.3963 0.3673 0.1620 0.052 Uiso 1 1 calc R U
C101 C 0.4669(4) 0.4474(3) 0.1490(2) 0.0419(13) Uani 1 1 d . .
C102 C 0.4790(4) 0.4921(3) 0.1769(2) 0.0502(16) Uani 1 1 d . .
H148 H 0.5192 0.5274 0.1552 0.060 Uiso 1 1 calc R U
C103 C 0.4313(4) 0.4841(3) 0.2370(2) 0.0433(13) Uani 1 1 d . .
H133 H 0.4397 0.5139 0.2556 0.052 Uiso 1 1 calc R U
C104 C 0.5238(4) 0.4555(3) 0.0861(2) 0.0470(15) Uani 1 1 d . .
C105 C 0.0215(3) 0.8185(2) 0.2755(2) 0.0338(11) Uani 1 1 d . .
C106 C 0.1011(3) 0.8526(2) 0.2437(2) 0.0394(13) Uani 1 1 d . .
H112 H 0.1516 0.8397 0.2611 0.047 Uiso 1 1 calc R U
C107 C 0.1056(4) 0.9062(3) 0.1860(2) 0.0443(14) Uani 1 1 d . .
H139 H 0.1591 0.9286 0.1646 0.053 Uiso 1 1 calc R U
C108 C 0.0295(4) 0.9258(3) 0.1605(2) 0.0443(14) Uani 1 1 d . .
C109 C -0.0500(4) 0.8911(3) 0.1925(2) 0.0429(14) Uani 1 1 d . .
H140 H -0.1008 0.9040 0.1754 0.052 Uiso 1 1 calc R U
C110 C -0.0537(3) 0.8376(2) 0.2495(2) 0.0390(13) Uani 1 1 d . .
H105 H -0.1067 0.8144 0.2706 0.047 Uiso 1 1 calc R U
C111 C 0.0338(4) 0.9835(3) 0.0996(3) 0.0535(17) Uani 1 1 d . .
C112 C -0.1147(3) 0.8159(2) 0.3904(2) 0.0331(11) Uani 1 1 d . .
C113 C -0.0896(3) 0.8832(2) 0.3679(2) 0.0346(11) Uani 1 1 d . .
H81 H -0.0294 0.8938 0.3526 0.041 Uiso 1 1 calc R U
C114 C -0.1520(3) 0.9347(2) 0.3678(2) 0.0373(12) Uani 1 1 d . .
H69 H -0.1337 0.9795 0.3522 0.045 Uiso 1 1 calc R U
C115 C -0.2426(3) 0.9199(2) 0.3910(2) 0.0368(12) Uani 1 1 d . .
C116 C -0.2693(3) 0.8531(2) 0.4134(2) 0.0398(13) Uani 1 1 d . .
H138 H -0.3294 0.8426 0.4292 0.048 Uiso 1 1 calc R U
C117 C -0.2060(3) 0.8019(2) 0.4121(2) 0.0358(12) Uani 1 1 d . .
H82 H -0.2246 0.7573 0.4259 0.043 Uiso 1 1 calc R U
C118 C -0.3112(4) 0.9740(3) 0.3942(2) 0.0412(13) Uani 1 1 d . .
C119 C -0.1139(3) 0.4343(2) 0.7830(2) 0.0383(13) Uani 1 1 d . .
C120 C -0.0931(5) 0.4662(3) 0.8195(3) 0.0593(18) Uani 1 1 d . .
H174 H -0.0360 0.4827 0.8107 0.071 Uiso 1 1 calc R U
C121 C -0.1572(5) 0.4734(3) 0.8691(3) 0.064(2) Uani 1 1 d . .
H175 H -0.1429 0.4955 0.8930 0.077 Uiso 1 1 calc R U
C122 C -0.2412(4) 0.4487(3) 0.8834(2) 0.0497(16) Uani 1 1 d . .
C123 C -0.2637(4) 0.4155(3) 0.8474(2) 0.0458(14) Uani 1 1 d . .
H146 H -0.3204 0.3978 0.8574 0.055 Uiso 1 1 calc R U
C124 C -0.2004(4) 0.4094(3) 0.7967(2) 0.0425(13) Uani 1 1 d . .
H145 H -0.2152 0.3889 0.7718 0.051 Uiso 1 1 calc R U
C125 C -0.3113(4) 0.4552(3) 0.9370(3) 0.0498(16) Uani 1 1 d . .
C126 C 0.0225(3) 0.3183(2) 0.7886(2) 0.0384(13) Uani 1 1 d . .
C127 C -0.0536(4) 0.2802(2) 0.8240(2) 0.0423(14) Uani 1 1 d . .
H118 H -0.1080 0.2933 0.8117 0.051 Uiso 1 1 calc R U
C128 C -0.0486(4) 0.2233(3) 0.8772(2) 0.0470(15) Uani 1 1 d . .
H143 H -0.0998 0.1989 0.9011 0.056 Uiso 1 1 calc R U
C129 C 0.0333(4) 0.2023(3) 0.8953(2) 0.0485(15) Uani 1 1 d . .
C130 C 0.1095(4) 0.2394(3) 0.8599(2) 0.0487(15) Uani 1 1 d . .
H119 H 0.1642 0.2255 0.8715 0.058 Uiso 1 1 calc R U
C131 C 0.1040(4) 0.2973(3) 0.8071(2) 0.0460(14) Uani 1 1 d . .
H89 H 0.1550 0.3223 0.7838 0.055 Uiso 1 1 calc R U
C132 C 0.0352(4) 0.1395(3) 0.9514(3) 0.0536(17) Uani 1 1 d . .
C133 C 0.2873(6) -0.0429(4) 0.2490(4) 0.078(2) Uani 1 1 d . .
C134 C 0.2280(6) 0.0143(4) 0.2364(4) 0.088(3) Uani 1 1 d . .
C135 C 0.2300(6) 0.0594(4) 0.1768(4) 0.084(3) Uani 1 1 d . .
H185 H 0.1919 0.0973 0.1690 0.101 Uiso 1 1 calc R U
C136 C 0.2904(5) 0.0472(4) 0.1277(3) 0.070(2) Uani 1 1 d . .
C137 C 0.3463(5) -0.0092(3) 0.1384(3) 0.0648(19) Uani 1 1 d . .
H176 H 0.3840 -0.0176 0.1047 0.078 Uiso 1 1 calc R U
C138 C 0.3460(5) -0.0528(4) 0.1987(4) 0.071(2) Uani 1 1 d . .
H178 H 0.3859 -0.0896 0.2060 0.085 Uiso 1 1 calc R U

loop_
_atom_site_aniso_label
_atom_site_aniso_U_11
_atom_site_aniso_U_22
_atom_site_aniso_U_33
_atom_site_aniso_U_23
_atom_site_aniso_U_13
_atom_site_aniso_U_12
Cl1 0.1229(18) 0.0599(11) 0.0603(11) 0.0069(9) 0.0197(11) -0.0165(11)
Cl2 0.138(2) 0.121(2) 0.0821(16) -0.0315(15) 0.0462(16) 0.0258(18)
Cl3 0.0809(13) 0.0780(13) 0.0655(11) 0.0039(10) -0.0009(10) -0.0074(10)
O1 0.066(3) 0.138(5) 0.058(3) -0.052(3) 0.035(3) -0.024(3)
O2 0.064(3) 0.123(5) 0.061(3) -0.063(3) 0.031(2) -0.019(3)
O3 0.063(3) 0.060(3) 0.052(3) 0.030(2) -0.007(2) 0.005(2)
O4 0.058(2) 0.044(2) 0.0311(19) 0.0122(17) 0.0005(17) 0.0184(19)
O5 0.0377(18) 0.0239(16) 0.046(2) -0.0052(15) 0.0008(15) 0.0171(14)
O6 0.0378(19) 0.0274(17) 0.046(2) -0.0063(15) 0.0070(16) 0.0181(14)
O7 0.075(3) 0.080(3) 0.043(2) -0.034(2) 0.031(2) -0.013(3)
O8 0.073(3) 0.057(3) 0.047(2) -0.021(2) 0.037(2) -0.012(2)
O9 0.052(2) 0.040(2) 0.0313(19) 0.0095(16) 0.0069(17) 0.0145(17)
O10 0.061(2) 0.043(2) 0.038(2) 0.0193(18) -0.0115(19) 0.0042(19)
O11 0.0403(19) 0.0206(16) 0.051(2) -0.0031(15) 0.0066(16) 0.0170(14)
O12 0.0386(19) 0.0272(17) 0.056(2) -0.0065(16) 0.0093(17) 0.0165(15)
O13 0.047(2) 0.0253(17) 0.047(2) -0.0067(16) 0.0025(17) 0.0177(15)
O14 0.044(2) 0.037(2) 0.058(2) -0.0044(18) 0.0121(19) 0.0229(17)
O15 0.057(2) 0.065(3) 0.0279(19) -0.015(2) 0.0153(17) 0.011(2)
O16 0.063(3) 0.053(2) 0.033(2) -0.0121(18) 0.0187(19) 0.006(2)
O17 0.057(3) 0.049(2) 0.039(2) 0.0226(19) 0.0117(19) 0.010(2)
O18 0.062(3) 0.055(3) 0.037(2) 0.0229(19) -0.0007(19) 0.022(2)
O19 0.043(2) 0.0250(17) 0.065(3) -0.0089(17) 0.0015(18) 0.0194(15)
O20 0.039(2) 0.0338(18) 0.049(2) -0.0071(17) 0.0060(17) 0.0186(15)
O21 0.085(3) 0.068(3) 0.055(3) -0.034(3) 0.037(2) -0.006(3)
O22 0.056(3) 0.058(2) 0.0321(19) -0.0078(18) 0.0121(18) 0.023(2)
O23 0.060(3) 0.048(2) 0.041(2) 0.0192(19) 0.002(2) 0.011(2)
O24 0.060(3) 0.051(2) 0.044(2) 0.0185(19) -0.005(2) 0.017(2)
C1 0.036(2) 0.024(2) 0.024(2) -0.0030(19) 0.0083(19) 0.0136(19)
C2 0.041(3) 0.023(2) 0.022(2) -0.0018(18) 0.0051(19) 0.0111(19)
C3 0.042(3) 0.022(2) 0.026(2) -0.0003(19) 0.006(2) 0.0137(19)
C4 0.040(3) 0.028(2) 0.025(2) -0.0037(19) 0.008(2) 0.009(2)
C5 0.039(3) 0.026(2) 0.026(2) -0.002(2) 0.003(2) 0.012(2)
C6 0.035(2) 0.024(2) 0.028(2) -0.0027(19) 0.0046(19) 0.0143(19)
C7 0.034(2) 0.026(2) 0.024(2) -0.0033(19) 0.0061(19) 0.0104(19)
C8 0.035(2) 0.020(2) 0.026(2) -0.0019(18) 0.0026(19) 0.0147(18)
C9 0.031(2) 0.022(2) 0.024(2) -0.0003(18) 0.0029(19) 0.0138(18)
C10 0.029(2) 0.026(2) 0.023(2) -0.0036(18) 0.0061(18) 0.0129(18)
C11 0.035(2) 0.021(2) 0.027(2) -0.0022(18) 0.0021(19) 0.0130(18)
C12 0.029(2) 0.024(2) 0.029(2) -0.0054(19) 0.0040(18) 0.0112(18)
C13 0.034(2) 0.023(2) 0.022(2) -0.0023(18) 0.0069(18) 0.0125(18)
C14 0.037(2) 0.024(2) 0.021(2) 0.0006(18) 0.0061(18) 0.0130(19)
C15 0.033(2) 0.023(2) 0.023(2) -0.0024(18) 0.0063(18) 0.0124(18)
C16 0.034(2) 0.025(2) 0.020(2) -0.0026(18) 0.0031(18) 0.0114(19)
C17 0.033(2) 0.027(2) 0.021(2) -0.0037(18) 0.0050(18) 0.0092(19)
C18 0.031(2) 0.027(2) 0.022(2) -0.0036(18) 0.0026(18) 0.0112(18)
C19 0.033(2) 0.026(2) 0.021(2) -0.0020(18) 0.0047(18) 0.0145(19)
C20 0.030(2) 0.025(2) 0.023(2) -0.0012(18) 0.0035(18) 0.0114(18)
C21 0.033(2) 0.023(2) 0.025(2) -0.0035(18) 0.0008(18) 0.0133(18)
C22 0.032(2) 0.027(2) 0.024(2) -0.0048(19) 0.0059(18) 0.0107(18)
C23 0.029(2) 0.026(2) 0.022(2) 0.0000(18) 0.0058(17) 0.0101(18)
C24 0.035(2) 0.023(2) 0.023(2) -0.0040(19) 0.0048(18) 0.0141(18)
C25 0.048(3) 0.028(2) 0.026(2) -0.001(2) 0.009(2) 0.015(2)
C26 0.046(3) 0.055(3) 0.036(3) -0.013(3) 0.008(2) 0.013(3)
C27 0.049(3) 0.062(4) 0.037(3) -0.016(3) 0.014(3) 0.009(3)
C28 0.051(3) 0.059(3) 0.032(3) -0.019(3) 0.011(2) 0.003(3)
C29 0.061(4) 0.062(4) 0.034(3) -0.020(3) 0.015(3) -0.003(3)
C30 0.052(3) 0.051(3) 0.036(3) -0.013(3) 0.010(2) 0.006(3)
C31 0.057(4) 0.080(5) 0.042(3) -0.025(3) 0.018(3) -0.007(3)
C32 0.045(3) 0.029(2) 0.022(2) 0.001(2) 0.006(2) 0.016(2)
C33 0.041(3) 0.036(3) 0.029(2) 0.001(2) 0.005(2) 0.013(2)
C34 0.048(3) 0.037(3) 0.029(2) 0.004(2) 0.007(2) 0.011(2)
C35 0.053(3) 0.031(3) 0.027(2) 0.006(2) 0.004(2) 0.015(2)
C36 0.046(3) 0.036(3) 0.030(2) 0.002(2) 0.000(2) 0.015(2)
C37 0.044(3) 0.034(3) 0.029(2) 0.003(2) 0.006(2) 0.012(2)
C38 0.054(3) 0.042(3) 0.029(3) 0.005(2) 0.000(2) 0.012(3)
C39 0.037(2) 0.026(2) 0.023(2) -0.0057(18) 0.0042(19) 0.016(2)
C40 0.034(2) 0.028(2) 0.029(2) -0.0069(19) 0.0071(19) 0.0099(19)
C41 0.040(3) 0.027(2) 0.032(2) -0.007(2) 0.001(2) 0.012(2)
C42 0.040(3) 0.026(2) 0.030(2) -0.007(2) 0.001(2) 0.014(2)
C43 0.029(2) 0.031(2) 0.033(2) -0.008(2) 0.0049(19) 0.0123(19)
C44 0.034(2) 0.025(2) 0.030(2) -0.0079(19) 0.0035(19) 0.0121(19)
C45 0.037(3) 0.027(2) 0.032(2) -0.009(2) -0.001(2) 0.011(2)
C46 0.038(2) 0.023(2) 0.023(2) -0.0016(18) 0.0071(19) 0.0153(19)
C47 0.043(3) 0.038(3) 0.028(2) -0.010(2) 0.008(2) 0.009(2)
C48 0.045(3) 0.043(3) 0.037(3) -0.013(2) 0.013(2) 0.008(2)
C49 0.044(3) 0.039(3) 0.030(3) -0.011(2) 0.010(2) 0.009(2)
C50 0.048(3) 0.037(3) 0.032(3) -0.007(2) 0.014(2) -0.001(2)
C51 0.048(3) 0.027(2) 0.029(2) -0.006(2) 0.012(2) 0.010(2)
C52 0.053(3) 0.056(3) 0.039(3) -0.021(3) 0.013(3) -0.001(3)
C53 0.037(2) 0.022(2) 0.022(2) -0.0020(18) 0.0036(18) 0.0135(19)
C54 0.036(2) 0.028(2) 0.026(2) -0.0007(19) 0.0030(19) 0.0164(19)
C55 0.040(3) 0.033(2) 0.026(2) 0.001(2) 0.009(2) 0.015(2)
C56 0.046(3) 0.027(2) 0.025(2) 0.003(2) 0.001(2) 0.009(2)
C57 0.043(3) 0.029(2) 0.030(2) 0.002(2) -0.004(2) 0.016(2)
C58 0.035(2) 0.025(2) 0.030(2) 0.003(2) 0.003(2) 0.0111(19)
C59 0.051(3) 0.032(3) 0.033(3) 0.000(2) -0.002(2) 0.013(2)
C60 0.031(2) 0.021(2) 0.025(2) -0.0014(18) 0.0031(18) 0.0138(18)
C61 0.034(2) 0.023(2) 0.028(2) -0.0006(19) 0.0052(19) 0.0111(19)
C62 0.039(3) 0.021(2) 0.034(2) -0.0039(19) 0.001(2) 0.0109(19)
C63 0.036(2) 0.024(2) 0.033(2) -0.006(2) 0.002(2) 0.0150(19)
C64 0.033(2) 0.029(2) 0.032(2) -0.004(2) 0.006(2) 0.014(2)
C65 0.033(2) 0.024(2) 0.029(2) -0.0028(19) 0.0052(19) 0.0107(19)
C66 0.033(2) 0.029(2) 0.039(3) -0.007(2) 0.004(2) 0.013(2)
C67 0.031(2) 0.021(2) 0.023(2) -0.0024(17) 0.0033(18) 0.0113(17)
C68 0.032(2) 0.026(2) 0.022(2) 0.0001(18) 0.0067(18) 0.0121(19)
C69 0.036(2) 0.023(2) 0.019(2) 0.0012(17) 0.0050(18) 0.0118(18)
C70 0.032(2) 0.025(2) 0.024(2) -0.0021(19) 0.0048(18) 0.0095(18)
C71 0.035(2) 0.025(2) 0.026(2) -0.0018(19) 0.0048(19) 0.0150(19)
C72 0.038(2) 0.024(2) 0.022(2) -0.0009(18) 0.0039(19) 0.0147(19)
C73 0.033(2) 0.022(2) 0.025(2) -0.0019(18) 0.0017(18) 0.0140(18)
C74 0.033(2) 0.024(2) 0.019(2) -0.0007(18) 0.0055(17) 0.0093(19)
C75 0.035(2) 0.024(2) 0.019(2) 0.0016(18) 0.0064(18) 0.0104(19)
C76 0.035(2) 0.021(2) 0.023(2) -0.0014(18) 0.0001(18) 0.0108(18)
C77 0.034(2) 0.024(2) 0.022(2) -0.0003(18) 0.0067(18) 0.0099(19)
C78 0.036(2) 0.022(2) 0.021(2) 0.0035(18) 0.0042(18) 0.0123(19)
C79 0.033(2) 0.022(2) 0.025(2) -0.0017(18) 0.0015(19) 0.0113(18)
C80 0.032(2) 0.025(2) 0.020(2) -0.0006(18) 0.0062(18) 0.0099(18)
C81 0.033(2) 0.021(2) 0.022(2) -0.0004(18) 0.0029(18) 0.0090(18)
C82 0.031(2) 0.025(2) 0.025(2) -0.005(2) 0.0061(18) 0.0109(18)
C83 0.033(2) 0.022(2) 0.023(2) -0.0028(19) 0.0051(18) 0.0119(18)
C84 0.036(2) 0.022(2) 0.022(2) -0.0027(18) 0.0026(18) 0.0115(18)
C85 0.035(2) 0.025(2) 0.023(2) -0.0026(19) 0.0051(19) 0.0161(19)
C86 0.038(3) 0.026(2) 0.023(2) -0.0011(19) 0.0080(19) 0.0133(19)
C87 0.047(3) 0.023(2) 0.020(2) 0.0017(19) 0.008(2) 0.012(2)
C88 0.042(3) 0.024(2) 0.027(2) 0.0002(19) 0.007(2) 0.018(2)
C89 0.036(2) 0.025(2) 0.023(2) -0.0028(19) 0.0058(19) 0.0117(19)
C90 0.034(2) 0.020(2) 0.025(2) 0.0002(18) 0.0030(19) 0.0115(18)
C91 0.036(2) 0.025(2) 0.023(2) -0.0015(18) 0.0028(19) 0.0127(19)
C92 0.035(2) 0.029(2) 0.025(2) -0.0035(19) 0.0051(19) 0.0120(19)
C93 0.042(3) 0.026(2) 0.028(2) -0.0039(19) 0.004(2) 0.012(2)
C94 0.038(3) 0.026(2) 0.029(2) -0.0069(19) 0.001(2) 0.016(2)
C95 0.035(2) 0.033(2) 0.030(2) -0.006(2) 0.005(2) 0.016(2)
C96 0.037(2) 0.027(2) 0.025(2) -0.0030(19) 0.0046(19) 0.0140(19)
C97 0.048(3) 0.027(2) 0.031(2) -0.003(2) 0.001(2) 0.018(2)
C98 0.042(3) 0.026(2) 0.020(2) 0.0009(19) 0.0074(19) 0.018(2)
C99 0.040(3) 0.033(2) 0.027(2) -0.006(2) 0.004(2) 0.012(2)
C100 0.043(3) 0.044(3) 0.029(2) -0.011(2) 0.006(2) 0.017(2)
C101 0.046(3) 0.037(3) 0.025(2) -0.005(2) 0.008(2) 0.015(2)
C102 0.055(3) 0.039(3) 0.030(3) -0.002(2) 0.019(2) 0.009(2)
C103 0.052(3) 0.033(3) 0.028(2) -0.007(2) 0.011(2) 0.010(2)
C104 0.054(3) 0.041(3) 0.026(3) -0.004(2) 0.008(2) 0.014(3)
C105 0.038(2) 0.022(2) 0.022(2) 0.0003(18) 0.0062(19) 0.0173(19)
C106 0.039(3) 0.029(2) 0.026(2) 0.005(2) 0.007(2) 0.016(2)
C107 0.039(3) 0.031(2) 0.032(3) 0.008(2) 0.009(2) 0.015(2)
C108 0.050(3) 0.029(2) 0.025(2) 0.009(2) 0.004(2) 0.019(2)
C109 0.043(3) 0.038(3) 0.025(2) 0.002(2) 0.004(2) 0.020(2)
C110 0.040(3) 0.028(2) 0.028(2) 0.001(2) 0.006(2) 0.015(2)
C111 0.049(3) 0.039(3) 0.038(3) 0.011(2) 0.003(3) 0.018(3)
C112 0.035(2) 0.025(2) 0.020(2) 0.0020(18) 0.0042(18) 0.0138(19)
C113 0.036(2) 0.026(2) 0.027(2) -0.0024(19) 0.0015(19) 0.0147(19)
C114 0.042(3) 0.025(2) 0.030(2) -0.004(2) 0.004(2) 0.012(2)
C115 0.040(3) 0.027(2) 0.029(2) -0.004(2) 0.001(2) 0.017(2)
C116 0.036(3) 0.028(2) 0.033(2) 0.000(2) 0.009(2) 0.015(2)
C117 0.037(3) 0.025(2) 0.028(2) -0.0009(19) 0.005(2) 0.0116(19)
C118 0.042(3) 0.033(3) 0.032(2) -0.005(2) 0.002(2) 0.019(2)
C119 0.046(3) 0.024(2) 0.024(2) 0.0008(19) 0.009(2) 0.015(2)
C120 0.065(4) 0.053(3) 0.045(3) -0.020(3) 0.023(3) -0.006(3)
C121 0.072(4) 0.060(4) 0.049(4) -0.031(3) 0.032(3) -0.013(3)
C122 0.062(4) 0.036(3) 0.029(3) -0.006(2) 0.014(3) 0.014(3)
C123 0.041(3) 0.045(3) 0.030(3) -0.003(2) 0.007(2) 0.019(2)
C124 0.046(3) 0.041(3) 0.024(2) -0.004(2) 0.002(2) 0.020(2)
C125 0.058(4) 0.036(3) 0.032(3) -0.006(2) 0.016(3) 0.011(3)
C126 0.048(3) 0.026(2) 0.022(2) -0.0004(19) 0.005(2) 0.021(2)
C127 0.051(3) 0.030(2) 0.022(2) 0.002(2) 0.008(2) 0.019(2)
C128 0.049(3) 0.034(3) 0.028(2) 0.008(2) 0.008(2) 0.016(2)
C129 0.056(3) 0.036(3) 0.024(2) 0.008(2) 0.004(2) 0.020(2)
C130 0.050(3) 0.044(3) 0.028(3) 0.003(2) -0.001(2) 0.019(2)
C131 0.048(3) 0.034(3) 0.027(2) 0.006(2) 0.009(2) 0.017(2)
C132 0.049(3) 0.045(3) 0.033(3) 0.009(3) 0.005(2) 0.019(3)
C133 0.085(5) 0.056(4) 0.063(4) -0.012(4) 0.027(4) -0.015(4)
C134 0.097(6) 0.065(5) 0.063(5) -0.013(4) 0.033(4) 0.001(4)
C135 0.091(6) 0.053(4) 0.077(5) -0.012(4) 0.021(4) 0.004(4)
C136 0.072(4) 0.061(4) 0.052(4) -0.006(3) 0.012(3) -0.009(4)
C137 0.063(4) 0.054(4) 0.054(4) -0.011(3) 0.014(3) 0.001(3)
C138 0.071(4) 0.056(4) 0.072(5) -0.022(4) 0.010(4) -0.001(3)

loop_
_atom_type_symbol
_atom_type_description
_atom_type_scat_dispersion_real
_atom_type_scat_dispersion_imag
_atom_type_scat_source
C C 0.0000 0.0000
;
International Tables for Crystallography
(Vol. C, Tables 4.2.6.8 and 6.1.1.4)
;
H H 0.0000 0.0000
;
International Tables for Crystallography
(Vol. C, Table 6.1.1.4)
;
O O 0.0000 0.0000
;
International Tables for Crystallography
(Vol. C, Tables 4.2.6.8 and 6.1.1.4)
;
Cl Cl 0.0000 0.0000
;
International Tables for Crystallography
(Vol. C, Tables 4.2.6.8 and 6.1.1.4)
;

loop_
_geom_angle_atom_site_label_1
_geom_angle_atom_site_label_2
_geom_angle_atom_site_label_3
_geom_angle
C31 O2 H2O 109.5
C38 O4 H4O 109.5
C45 O5 H5O 109.5
C52 O7 H7O 109.5
C59 O10 H10O 109.5
C66 O11 H11O 109.5
C97 O13 H13O 109.5
C104 O15 H15O 109.5
C111 O18 H18O 109.5
C118 O19 H19O 109.5
C125 O21 H21O 109.5
C132 O24 H24O 109.5
C24 C1 C2 176.4(6)
C3 C2 C7 118.0(4)
C3 C2 C1 120.5(4)
C7 C2 C1 121.5(4)
C4 C3 C2 122.7(4)
C4 C3 H128 118.6
C2 C3 H128 118.6
C3 C4 C5 118.8(4)
C3 C4 C25 117.0(4)
C5 C4 C25 124.2(4)
C6 C5 C4 118.2(4)
C6 C5 C32 118.8(4)
C4 C5 C32 122.8(4)
C7 C6 C5 122.7(4)
C7 C6 H63 118.7
C5 C6 H63 118.7
C6 C7 C2 119.5(4)
C6 C7 C8 120.0(4)
C2 C7 C8 120.4(4)
C9 C8 C7 177.7(6)
C8 C9 C10 175.2(6)
C11 C10 C15 119.1(4)
C11 C10 C9 121.1(4)
C15 C10 C9 119.7(4)
C12 C11 C10 122.4(4)
C12 C11 H124 118.8
C10 C11 H124 118.8
C11 C12 C13 118.4(4)
C11 C12 C39 118.5(4)
C13 C12 C39 122.9(4)
C14 C13 C12 119.5(4)
C14 C13 C46 118.4(4)
C12 C13 C46 122.0(4)
C13 C14 C15 122.1(4)
C13 C14 H59 119.0
C15 C14 H59 119.0
C14 C15 C10 118.5(4)
C14 C15 C16 120.8(4)
C10 C15 C16 120.7(4)
C17 C16 C15 179.6(6)
C16 C17 C18 175.1(6)
C19 C18 C23 118.5(4)
C19 C18 C17 120.6(4)
C23 C18 C17 120.7(4)
C18 C19 C20 122.9(4)
C18 C19 H80 118.5
C20 C19 H80 118.5
C19 C20 C21 118.5(4)
C19 C20 C53 117.4(4)
C21 C20 C53 124.1(4)
C22 C21 C20 118.3(4)
C22 C21 C60 118.9(4)
C20 C21 C60 122.9(4)
C23 C22 C21 123.1(4)
C23 C22 H74 118.4
C21 C22 H74 118.4
C22 C23 C18 118.7(4)
C22 C23 C24 121.9(4)
C18 C23 C24 119.4(4)
C1 C24 C23 176.0(5)
C30 C25 C26 120.0(5)
C30 C25 C4 121.3(5)
C26 C25 C4 118.6(5)
C27 C26 C25 119.8(6)
C27 C26 H153 120.1
C25 C26 H153 120.1
C26 C27 C28 119.9(6)
C26 C27 H160 120.1
C28 C27 H160 120.1
C29 C28 C27 120.5(5)
C29 C28 C31 120.4(6)
C27 C28 C31 119.1(6)
C28 C29 C30 119.2(7)
C28 C29 H169 120.4
C30 C29 H169 120.4
C25 C30 C29 120.5(6)
C25 C30 H155 119.8
C29 C30 H155 119.8
O1 C31 O2 125.2(6)
O1 C31 C28 120.0(7)
O2 C31 C28 114.7(6)
C33 C32 C37 118.3(4)
C33 C32 C5 120.4(5)
C37 C32 C5 121.2(4)
C34 C33 C32 120.4(5)
C34 C33 H125 119.8
C32 C33 H125 119.8
C33 C34 C35 120.7(5)
C33 C34 H137 119.7
C35 C34 H137 119.7
C36 C35 C34 119.6(4)
C36 C35 C38 123.2(5)
C34 C35 C38 117.2(5)
C35 C36 C37 119.8(5)
C35 C36 H163 120.1
C37 C36 H163 120.1
C36 C37 C32 121.2(5)
C36 C37 H135 119.4
C32 C37 H135 119.4
O3 C38 O4 123.7(5)
O3 C38 C35 119.8(5)
O4 C38 C35 116.5(5)
C40 C39 C44 118.1(4)
C40 C39 C12 120.4(4)
C44 C39 C12 121.4(4)
C41 C40 C39 121.4(4)
C41 C40 H47 119.3
C39 C40 H47 119.3
C40 C41 C42 119.9(4)
C40 C41 H48 120.1
C42 C41 H48 120.1
C43 C42 C41 119.2(4)
C43 C42 C45 119.7(4)
C41 C42 C45 121.0(4)
C44 C43 C42 120.8(4)
C44 C43 H97 119.6
C42 C43 H97 119.6
C43 C44 C39 120.6(4)
C43 C44 H60 119.7
C39 C44 H60 119.7
O6 C45 O5 123.7(4)
O6 C45 C42 122.0(4)
O5 C45 C42 114.3(4)
C47 C46 C51 119.5(4)
C47 C46 C13 121.3(4)
C51 C46 C13 119.3(5)
C46 C47 C48 120.5(5)
C46 C47 H134 119.7
C48 C47 H134 119.7
C49 C48 C47 119.7(6)
C49 C48 H162 120.2
C47 C48 H162 120.2
C48 C49 C50 120.3(5)
C48 C49 C52 120.9(5)
C50 C49 C52 118.8(5)
C49 C50 C51 120.3(5)
C49 C50 H144 119.9
C51 C50 H144 119.9
C50 C51 C46 119.8(5)
C50 C51 H152 120.1
C46 C51 H152 120.1
O8 C52 O7 124.9(5)
O8 C52 C49 120.4(6)
O7 C52 C49 114.7(5)
C58 C53 C54 118.5(4)
C58 C53 C20 122.3(4)
C54 C53 C20 119.1(4)
C55 C54 C53 121.2(4)
C55 C54 H90 119.4
C53 C54 H90 119.4
C54 C55 C56 120.1(4)
C54 C55 H83 120.0
C56 C55 H83 120.0
C57 C56 C55 119.2(4)
C57 C56 C59 120.8(5)
C55 C56 C59 120.0(5)
C56 C57 C58 120.6(4)
C56 C57 H129 119.7
C58 C57 H129 119.7
C57 C58 C53 120.4(4)
C57 C58 H107 119.8
C53 C58 H107 119.8
O9 C59 O10 123.4(5)
O9 C59 C56 123.7(5)
O10 C59 C56 112.9(5)
C61 C60 C65 118.1(4)
C61 C60 C21 122.4(4)
C65 C60 C21 119.5(4)
C62 C61 C60 121.6(4)
C62 C61 H57 119.2
C60 C61 H57 119.2
C61 C62 C63 119.2(4)
C61 C62 H79 120.4
C63 C62 H79 120.4
C64 C63 C62 120.4(4)
C64 C63 C66 117.0(4)
C62 C63 C66 122.6(4)
C65 C64 C63 119.9(4)
C65 C64 H101 120.0
C63 C64 H101 120.0
C64 C65 C60 120.7(4)
C64 C65 H73 119.7
C60 C65 H73 119.7
O12 C66 O11 123.7(4)
O12 C66 C63 121.3(4)
O11 C66 C63 115.0(4)
C90 C67 C68 175.9(5)
C69 C68 C73 118.2(4)
C69 C68 C67 122.3(4)
C73 C68 C67 119.4(4)
C70 C69 C68 122.5(4)
C70 C69 H58 118.7
C68 C69 H58 118.7
C69 C70 C71 119.0(4)
C69 C70 C91 117.9(4)
C71 C70 C91 122.8(4)
C72 C71 C70 118.3(4)
C72 C71 C98 116.9(4)
C70 C71 C98 124.8(4)
C73 C72 C71 122.9(4)
C73 C72 H65 118.5
C71 C72 H65 118.5
C72 C73 C68 119.0(4)
C72 C73 C74 120.0(4)
C68 C73 C74 121.0(4)
C75 C74 C73 172.7(6)
C74 C75 C76 176.1(6)
C77 C76 C81 119.6(4)
C77 C76 C75 120.2(4)
C81 C76 C75 120.0(4)
C78 C77 C76 121.8(4)
C78 C77 H78 119.1
C76 C77 H78 119.1
C77 C78 C79 118.8(4)
C77 C78 C105 118.8(4)
C79 C78 C105 122.4(4)
C80 C79 C78 119.2(4)
C80 C79 C112 119.6(4)
C78 C79 C112 121.3(4)
C79 C80 C81 122.1(4)
C79 C80 H54 118.9
C81 C80 H54 118.9
C80 C81 C76 118.5(4)
C80 C81 C82 121.5(4)
C76 C81 C82 120.0(4)
C83 C82 C81 176.3(4)
C82 C83 C84 177.7(5)
C85 C84 C89 118.2(4)
C85 C84 C83 120.4(4)
C89 C84 C83 121.4(4)
C86 C85 C84 122.8(4)
C86 C85 H43 118.6
C84 C85 H43 118.6
C85 C86 C87 119.3(4)
C85 C86 C119 117.1(4)
C87 C86 C119 123.6(4)
C88 C87 C86 118.3(4)
C88 C87 C126 118.5(4)
C86 C87 C126 123.2(4)
C87 C88 C89 122.7(4)
C87 C88 H120 118.7
C89 C88 H120 118.7
C88 C89 C84 118.6(4)
C88 C89 C90 120.4(4)
C84 C89 C90 120.9(4)
C67 C90 C89 173.4(6)
C92 C91 C96 118.4(4)
C92 C91 C70 121.4(4)
C96 C91 C70 120.1(4)
C93 C92 C91 121.5(4)
C93 C92 H88 119.2
C91 C92 H88 119.2
C92 C93 C94 119.2(5)
C92 C93 H103 120.4
C94 C93 H103 120.4
C95 C94 C93 120.2(4)
C95 C94 C97 116.5(4)
C93 C94 C97 123.2(4)
C96 C95 C94 119.9(4)
C96 C95 H91 120.0
C94 C95 H91 120.0
C95 C96 C91 120.7(5)
C95 C96 H100 119.7
C91 C96 H100 119.7
O14 C97 O13 123.4(4)
O14 C97 C94 119.9(5)
O13 C97 C94 116.7(4)
C99 C98 C103 119.2(4)
C99 C98 C71 123.2(5)
C103 C98 C71 117.7(5)
C98 C99 C100 120.2(5)
C98 C99 H87 119.9
C100 C99 H87 119.9
C101 C100 C99 120.8(6)
C101 C100 H167 119.6
C99 C100 H167 119.6
C100 C101 C102 119.4(5)
C100 C101 C104 122.6(6)
C102 C101 C104 118.0(5)
C103 C102 C101 120.1(5)
C103 C102 H148 120.0
C101 C102 H148 120.0
C102 C103 C98 120.3(6)
C102 C103 H133 119.8
C98 C103 H133 119.8
O16 C104 O15 123.9(5)
O16 C104 C101 121.3(6)
O15 C104 C101 114.8(5)
C110 C105 C106 119.9(4)
C110 C105 C78 120.5(4)
C106 C105 C78 119.6(4)
C105 C106 C107 120.3(5)
C105 C106 H112 119.9
C107 C106 H112 119.9
C106 C107 C108 119.5(5)
C106 C107 H139 120.2
C108 C107 H139 120.2
C107 C108 C109 119.9(4)
C107 C108 C111 119.6(5)
C109 C108 C111 120.5(5)
C110 C109 C108 120.2(5)
C110 C109 H140 119.9
C108 C109 H140 119.9
C109 C110 C105 120.2(5)
C109 C110 H105 119.9
C105 C110 H105 119.9
O17 C111 O18 124.4(5)
O17 C111 C108 120.6(5)
O18 C111 C108 115.0(5)
C113 C112 C117 117.8(4)
C113 C112 C79 121.9(4)
C117 C112 C79 120.3(4)
C114 C113 C112 121.3(5)
C114 C113 H81 119.3
C112 C113 H81 119.3
C113 C114 C115 120.2(5)
C113 C114 H69 119.9
C115 C114 H69 119.9
C116 C115 C114 119.4(4)
C116 C115 C118 119.1(5)
C114 C115 C118 121.5(5)
C117 C116 C115 119.7(5)
C117 C116 H138 120.1
C115 C116 H138 120.1
C116 C117 C112 121.4(5)
C116 C117 H82 119.3
C112 C117 H82 119.3
O20 C118 O19 124.0(4)
O20 C118 C115 123.2(5)
O19 C118 C115 112.8(4)
C120 C119 C124 119.5(5)
C120 C119 C86 119.6(5)
C124 C119 C86 120.7(5)
C119 C120 C121 120.1(7)
C119 C120 H174 120.0
C121 C120 H174 120.0
C122 C121 C120 121.0(7)
C122 C121 H175 119.5
C120 C121 H175 119.5
C121 C122 C123 119.9(5)
C121 C122 C125 122.2(6)
C123 C122 C125 118.0(6)
C124 C123 C122 119.4(6)
C124 C123 H146 120.3
C122 C123 H146 120.3
C123 C124 C119 120.0(6)
C123 C124 H145 120.0
C119 C124 H145 120.0
O22 C125 O21 123.9(5)
O22 C125 C122 121.8(6)
O21 C125 C122 114.3(6)
C127 C126 C131 119.1(4)
C127 C126 C87 120.4(5)
C131 C126 C87 120.3(5)
C128 C127 C126 120.3(5)
C128 C127 H118 119.8
C126 C127 H118 119.8
C127 C128 C129 120.3(5)
C127 C128 H143 119.8
C129 C128 H143 119.8
C130 C129 C128 119.6(4)
C130 C129 C132 122.5(5)
C128 C129 C132 117.9(5)
C131 C130 C129 120.0(5)
C131 C130 H119 120.0
C129 C130 H119 120.0
C130 C131 C126 120.6(5)
C130 C131 H89 119.7
C126 C131 H89 119.7
O23 C132 O24 124.3(5)
O23 C132 C129 119.7(5)
O24 C132 C129 116.1(5)
C138 C133 C134 118.2(7)
C138 C133 Cl1 119.4(6)
C134 C133 Cl1 122.3(6)
C135 C134 C133 121.4(7)
C135 C134 Cl2 119.9(6)
C133 C134 Cl2 118.7(6)
C134 C135 C136 118.3(7)
C134 C135 H185 120.9
C136 C135 H185 120.9
C137 C136 C135 121.6(7)
C137 C136 Cl3 119.2(5)
C135 C136 Cl3 119.2(6)
C138 C137 C136 119.6(6)
C138 C137 H176 120.2
C136 C137 H176 120.2
C137 C138 C133 120.9(7)
C137 C138 H178 119.6
C133 C138 H178 119.6

loop_
_geom_bond_atom_site_label_1
_geom_bond_atom_site_label_2
_geom_bond_distance
Cl1 C133 1.721(8)
Cl2 C134 1.737(7)
Cl3 C136 1.744(7)
O1 C31 1.243(9)
O2 C31 1.297(9)
O2 H2O 0.8200
O3 C38 1.229(7)
O4 C38 1.296(7)
O4 H4O 0.8200
O5 C45 1.307(6)
O5 H5O 0.8200
O6 C45 1.236(6)
O7 C52 1.299(8)
O7 H7O 0.8200
O8 C52 1.231(8)
O9 C59 1.226(7)
O10 C59 1.317(7)
O10 H10O 0.8200
O11 C66 1.317(6)
O11 H11O 0.8200
O12 C66 1.233(6)
O13 C97 1.315(6)
O13 H13O 0.8200
O14 C97 1.228(6)
O15 C104 1.299(8)
O15 H15O 0.8200
O16 C104 1.225(8)
O17 C111 1.243(7)
O18 C111 1.309(8)
O18 H18O 0.8200
O19 C118 1.326(7)
O19 H19O 0.8200
O20 C118 1.217(6)
O21 C125 1.297(8)
O21 H21O 0.8200
O22 C125 1.227(8)
O23 C132 1.246(7)
O24 C132 1.289(7)
O24 H24O 0.8200
C1 C24 1.211(6)
C1 C2 1.421(6)
C2 C3 1.402(6)
C2 C7 1.409(6)
C3 C4 1.391(6)
C3 H128 0.9300
C4 C5 1.416(6)
C4 C25 1.490(6)
C5 C6 1.401(6)
C5 C32 1.486(6)
C6 C7 1.381(6)
C6 H63 0.9300
C7 C8 1.435(6)
C8 C9 1.191(7)
C9 C10 1.433(6)
C10 C11 1.396(6)
C10 C15 1.409(6)
C11 C12 1.389(6)
C11 H124 0.9300
C12 C13 1.410(6)
C12 C39 1.481(6)
C13 C14 1.386(6)
C13 C46 1.494(6)
C14 C15 1.400(6)
C14 H59 0.9300
C15 C16 1.425(6)
C16 C17 1.203(6)
C17 C18 1.424(6)
C18 C19 1.386(6)
C18 C23 1.422(6)
C19 C20 1.392(6)
C19 H80 0.9300
C20 C21 1.422(6)
C20 C53 1.487(6)
C21 C22 1.392(6)
C21 C60 1.485(6)
C22 C23 1.380(6)
C22 H74 0.9300
C23 C24 1.431(6)
C25 C30 1.371(9)
C25 C26 1.403(9)
C26 C27 1.379(7)
C26 H153 0.9300
C27 C28 1.390(10)
C27 H160 0.9300
C28 C29 1.386(10)
C28 C31 1.496(7)
C29 C30 1.397(7)
C29 H169 0.9300
C30 H155 0.9300
C32 C33 1.400(7)
C32 C37 1.402(8)
C33 C34 1.380(7)
C33 H125 0.9300
C34 C35 1.398(8)
C34 H137 0.9300
C35 C36 1.382(8)
C35 C38 1.488(7)
C36 C37 1.390(7)
C36 H163 0.9300
C37 H135 0.9300
C39 C40 1.391(7)
C39 C44 1.412(7)
C40 C41 1.389(6)
C40 H47 0.9300
C41 C42 1.400(7)
C41 H48 0.9300
C42 C43 1.389(7)
C42 C45 1.470(6)
C43 C44 1.381(6)
C43 H97 0.9300
C44 H60 0.9300
C46 C47 1.380(8)
C46 C51 1.399(7)
C47 C48 1.401(7)
C47 H134 0.9300
C48 C49 1.380(8)
C48 H162 0.9300
C49 C50 1.382(8)
C49 C52 1.489(7)
C50 C51 1.393(7)
C50 H144 0.9300
C51 H152 0.9300
C53 C58 1.392(7)
C53 C54 1.398(7)
C54 C55 1.381(6)
C54 H90 0.9300
C55 C56 1.394(7)
C55 H83 0.9300
C56 C57 1.390(7)
C56 C59 1.483(6)
C57 C58 1.392(6)
C57 H129 0.9300
C58 H107 0.9300
C60 C61 1.398(7)
C60 C65 1.408(6)
C61 C62 1.384(6)
C61 H57 0.9300
C62 C63 1.395(7)
C62 H79 0.9300
C63 C64 1.394(7)
C63 C66 1.484(6)
C64 C65 1.382(6)
C64 H101 0.9300
C65 H73 0.9300
C67 C90 1.207(6)
C67 C68 1.431(6)
C68 C69 1.400(6)
C68 C73 1.413(6)
C69 C70 1.393(6)
C69 H58 0.9300
C70 C71 1.404(6)
C70 C91 1.490(6)
C71 C72 1.402(6)
C71 C98 1.490(6)
C72 C73 1.379(6)
C72 H65 0.9300
C73 C74 1.424(6)
C74 C75 1.203(6)
C75 C76 1.423(6)
C76 C77 1.401(6)
C76 C81 1.407(6)
C77 C78 1.397(6)
C77 H78 0.9300
C78 C79 1.421(6)
C78 C105 1.488(6)
C79 C80 1.391(6)
C79 C112 1.482(6)
C80 C81 1.406(6)
C80 H54 0.9300
C81 C82 1.437(6)
C82 C83 1.190(6)
C83 C84 1.428(6)
C84 C85 1.396(6)
C84 C89 1.415(6)
C85 C86 1.390(6)
C85 H43 0.9300
C86 C87 1.402(6)
C86 C119 1.503(6)
C87 C88 1.398(6)
C87 C126 1.485(6)
C88 C89 1.399(6)
C88 H120 0.9300
C89 C90 1.422(6)
C91 C92 1.397(7)
C91 C96 1.402(6)
C92 C93 1.379(6)
C92 H88 0.9300
C93 C94 1.401(7)
C93 H103 0.9300
C94 C95 1.390(7)
C94 C97 1.485(6)
C95 C96 1.385(6)
C95 H91 0.9300
C96 H100 0.9300
C98 C99 1.381(8)
C98 C103 1.399(8)
C99 C100 1.389(7)
C99 H87 0.9300
C100 C101 1.375(8)
C100 H167 0.9300
C101 C102 1.392(9)
C101 C104 1.486(7)
C102 C103 1.383(7)
C102 H148 0.9300
C103 H133 0.9300
C105 C110 1.386(7)
C105 C106 1.391(7)
C106 C107 1.392(6)
C106 H112 0.9300
C107 C108 1.394(8)
C107 H139 0.9300
C108 C109 1.395(8)
C108 C111 1.481(6)
C109 C110 1.382(6)
C109 H140 0.9300
C110 H105 0.9300
C112 C113 1.386(7)
C112 C117 1.400(7)
C113 C114 1.377(6)
C113 H81 0.9300
C114 C115 1.395(7)
C114 H69 0.9300
C115 C116 1.384(7)
C115 C118 1.488(6)
C116 C117 1.384(6)
C116 H138 0.9300
C117 H82 0.9300
C119 C120 1.382(9)
C119 C124 1.405(8)
C120 C121 1.385(8)
C120 H174 0.9300
C121 C122 1.367(10)
C121 H175 0.9300
C122 C123 1.406(9)
C122 C125 1.493(7)
C123 C124 1.389(7)
C123 H146 0.9300
C124 H145 0.9300
C126 C127 1.396(8)
C126 C131 1.398(8)
C127 C128 1.381(6)
C127 H118 0.9300
C128 C129 1.400(8)
C128 H143 0.9300
C129 C130 1.389(8)
C129 C132 1.479(7)
C130 C131 1.387(7)
C130 H119 0.9300
C131 H89 0.9300
C133 C138 1.378(10)
C133 C134 1.420(11)
C134 C135 1.359(12)
C135 C136 1.389(10)
C135 H185 0.9300
C136 C137 1.376(10)
C137 C138 1.368(10)
C137 H176 0.9300
C138 H178 0.9300

loop_
_geom_torsion_atom_site_label_1
_geom_torsion_atom_site_label_2
_geom_torsion_atom_site_label_3
_geom_torsion_atom_site_label_4
_geom_torsion
C7 C2 C3 C4 -2.2(9)
C1 C2 C3 C4 177.9(5)
C2 C3 C4 C5 -0.9(9)
C2 C3 C4 C25 178.5(6)
C3 C4 C5 C6 2.2(8)
C25 C4 C5 C6 -177.1(6)
C3 C4 C5 C32 177.7(5)
C25 C4 C5 C32 -1.6(9)
C4 C5 C6 C7 -0.5(9)
C32 C5 C6 C7 -176.1(5)
C5 C6 C7 C2 -2.7(9)
C5 C6 C7 C8 173.8(5)
C3 C2 C7 C6 3.9(8)
C1 C2 C7 C6 -176.2(5)
C3 C2 C7 C8 -172.5(5)
C1 C2 C7 C8 7.3(8)
C15 C10 C11 C12 -0.2(8)
C9 C10 C11 C12 175.4(5)
C10 C11 C12 C13 0.8(8)
C10 C11 C12 C39 -175.4(5)
C11 C12 C13 C14 -1.2(8)
C39 C12 C13 C14 174.8(5)
C11 C12 C13 C46 178.6(5)
C39 C12 C13 C46 -5.4(8)
C12 C13 C14 C15 1.2(8)
C46 C13 C14 C15 -178.6(5)
C13 C14 C15 C10 -0.7(8)
C13 C14 C15 C16 179.7(5)
C11 C10 C15 C14 0.2(8)
C9 C10 C15 C14 -175.5(5)
C11 C10 C15 C16 179.8(5)
C9 C10 C15 C16 4.1(8)
C23 C18 C19 C20 -1.0(8)
C17 C18 C19 C20 174.8(5)
C18 C19 C20 C21 1.4(8)
C18 C19 C20 C53 -180.0(5)
C19 C20 C21 C22 0.0(8)
C53 C20 C21 C22 -178.6(5)
C19 C20 C21 C60 -178.6(5)
C53 C20 C21 C60 2.8(8)
C20 C21 C22 C23 -1.7(8)
C60 C21 C22 C23 177.0(5)
C21 C22 C23 C18 2.0(8)
C21 C22 C23 C24 -175.1(5)
C19 C18 C23 C22 -0.7(8)
C17 C18 C23 C22 -176.5(5)
C19 C18 C23 C24 176.6(5)
C17 C18 C23 C24 0.8(8)
C3 C4 C25 C30 110.3(6)
C5 C4 C25 C30 -70.4(8)
C3 C4 C25 C26 -65.8(7)
C5 C4 C25 C26 113.5(6)
C30 C25 C26 C27 1.5(8)
C4 C25 C26 C27 177.7(5)
C25 C26 C27 C28 -3.0(9)
C26 C27 C28 C29 2.4(9)
C26 C27 C28 C31 -178.8(6)
C27 C28 C29 C30 -0.2(9)
C31 C28 C29 C30 -179.1(6)
C26 C25 C30 C29 0.7(8)
C4 C25 C30 C29 -175.4(5)
C28 C29 C30 C25 -1.3(9)
C29 C28 C31 O1 166.9(7)
C27 C28 C31 O1 -12.0(10)
C29 C28 C31 O2 -15.6(10)
C27 C28 C31 O2 165.6(6)
C6 C5 C32 C33 130.6(6)
C4 C5 C32 C33 -44.8(8)
C6 C5 C32 C37 -45.1(8)
C4 C5 C32 C37 139.5(6)
C37 C32 C33 C34 -0.1(9)
C5 C32 C33 C34 -175.9(5)
C32 C33 C34 C35 0.3(9)
C33 C34 C35 C36 0.0(9)
C33 C34 C35 C38 179.1(6)
C34 C35 C36 C37 -0.3(9)
C38 C35 C36 C37 -179.4(6)
C35 C36 C37 C32 0.5(9)
C33 C32 C37 C36 -0.2(9)
C5 C32 C37 C36 175.6(5)
C36 C35 C38 O3 174.1(7)
C34 C35 C38 O3 -5.0(9)
C36 C35 C38 O4 -4.1(9)
C34 C35 C38 O4 176.8(6)
C11 C12 C39 C40 -42.3(8)
C13 C12 C39 C40 141.8(5)
C11 C12 C39 C44 134.3(5)
C13 C12 C39 C44 -41.7(8)
C44 C39 C40 C41 -0.6(8)
C12 C39 C40 C41 176.1(5)
C39 C40 C41 C42 0.2(8)
C40 C41 C42 C43 1.0(8)
C40 C41 C42 C45 -177.4(5)
C41 C42 C43 C44 -1.7(8)
C45 C42 C43 C44 176.7(5)
C42 C43 C44 C39 1.3(8)
C40 C39 C44 C43 -0.1(8)
C12 C39 C44 C43 -176.7(5)
C43 C42 C45 O6 6.3(8)
C41 C42 C45 O6 -175.4(5)
C43 C42 C45 O5 -172.8(5)
C41 C42 C45 O5 5.6(8)
C14 C13 C46 C47 120.5(6)
C12 C13 C46 C47 -59.3(7)
C14 C13 C46 C51 -59.1(7)
C12 C13 C46 C51 121.1(5)
C51 C46 C47 C48 -0.3(8)
C13 C46 C47 C48 -179.9(5)
C46 C47 C48 C49 -0.3(8)
C47 C48 C49 C50 -0.6(9)
C47 C48 C49 C52 -177.0(5)
C48 C49 C50 C51 2.2(9)
C52 C49 C50 C51 178.6(5)
C49 C50 C51 C46 -2.7(8)
C47 C46 C51 C50 1.8(8)
C13 C46 C51 C50 -178.5(5)
C48 C49 C52 O8 167.8(6)
C50 C49 C52 O8 -8.6(9)
C48 C49 C52 O7 -13.4(9)
C50 C49 C52 O7 170.2(6)
C19 C20 C53 C58 -127.5(5)
C21 C20 C53 C58 51.1(8)
C19 C20 C53 C54 48.7(7)
C21 C20 C53 C54 -132.7(5)
C58 C53 C54 C55 -1.5(8)
C20 C53 C54 C55 -177.9(5)
C53 C54 C55 C56 1.4(8)
C54 C55 C56 C57 -0.8(9)
C54 C55 C56 C59 178.1(5)
C55 C56 C57 C58 0.3(9)
C59 C56 C57 C58 -178.5(5)
C56 C57 C58 C53 -0.5(8)
C54 C53 C58 C57 1.1(8)
C20 C53 C58 C57 177.3(5)
C57 C56 C59 O9 -168.2(6)
C55 C56 C59 O9 12.9(9)
C57 C56 C59 O10 10.3(8)
C55 C56 C59 O10 -168.5(5)
C22 C21 C60 C61 -137.9(5)
C20 C21 C60 C61 40.8(8)
C22 C21 C60 C65 41.7(7)
C20 C21 C60 C65 -139.6(5)
C65 C60 C61 C62 4.0(8)
C21 C60 C61 C62 -176.3(5)
C60 C61 C62 C63 -1.5(8)
C61 C62 C63 C64 -1.2(8)
C61 C62 C63 C66 176.5(5)
C62 C63 C64 C65 1.0(8)
C66 C63 C64 C65 -176.7(5)
C63 C64 C65 C60 1.6(8)
C61 C60 C65 C64 -4.1(8)
C21 C60 C65 C64 176.3(5)
C64 C63 C66 O12 -2.3(8)
C62 C63 C66 O12 180.0(5)
C64 C63 C66 O11 176.3(5)
C62 C63 C66 O11 -1.4(8)
C73 C68 C69 C70 -0.3(8)
C67 C68 C69 C70 179.1(5)
C68 C69 C70 C71 1.8(8)
C68 C69 C70 C91 176.2(5)
C69 C70 C71 C72 -0.8(8)
C91 C70 C71 C72 -174.9(5)
C69 C70 C71 C98 176.8(5)
C91 C70 C71 C98 2.6(9)
C70 C71 C72 C73 -1.7(8)
C98 C71 C72 C73 -179.4(5)
C71 C72 C73 C68 3.2(8)
C71 C72 C73 C74 -174.9(5)
C69 C68 C73 C72 -2.1(8)
C67 C68 C73 C72 178.5(5)
C69 C68 C73 C74 175.9(5)
C67 C68 C73 C74 -3.5(8)
C81 C76 C77 C78 -0.4(8)
C75 C76 C77 C78 175.5(5)
C76 C77 C78 C79 0.3(8)
C76 C77 C78 C105 -178.2(5)
C77 C78 C79 C80 -0.4(8)
C105 C78 C79 C80 178.1(5)
C77 C78 C79 C112 179.2(5)
C105 C78 C79 C112 -2.3(8)
C78 C79 C80 C81 0.6(8)
C112 C79 C80 C81 -179.1(5)
C79 C80 C81 C76 -0.7(8)
C79 C80 C81 C82 179.1(5)
C77 C76 C81 C80 0.6(8)
C75 C76 C81 C80 -175.4(5)
C77 C76 C81 C82 -179.3(5)
C75 C76 C81 C82 4.8(8)
C89 C84 C85 C86 1.2(8)
C83 C84 C85 C86 179.1(5)
C84 C85 C86 C87 0.2(9)
C84 C85 C86 C119 177.3(5)
C85 C86 C87 C88 -0.1(9)
C119 C86 C87 C88 -177.0(6)
C85 C86 C87 C126 179.7(5)
C119 C86 C87 C126 2.8(9)
C86 C87 C88 C89 -1.6(9)
C126 C87 C88 C89 178.7(5)
C87 C88 C89 C84 3.0(9)
C87 C88 C89 C90 -173.4(6)
C85 C84 C89 C88 -2.7(8)
C83 C84 C89 C88 179.4(5)
C85 C84 C89 C90 173.7(5)
C83 C84 C89 C90 -4.2(8)
C69 C70 C91 C92 47.5(8)
C71 C70 C91 C92 -138.3(5)
C69 C70 C91 C96 -128.6(5)
C71 C70 C91 C96 45.6(8)
C96 C91 C92 C93 0.3(8)
C70 C91 C92 C93 -175.8(5)
C91 C92 C93 C94 -0.7(8)
C92 C93 C94 C95 0.0(8)
C92 C93 C94 C97 176.7(5)
C93 C94 C95 C96 1.1(8)
C97 C94 C95 C96 -175.9(5)
C94 C95 C96 C91 -1.5(8)
C92 C91 C96 C95 0.9(8)
C70 C91 C96 C95 177.0(5)
C95 C94 C97 O14 -3.3(8)
C93 C94 C97 O14 179.8(5)
C95 C94 C97 O13 176.2(5)
C93 C94 C97 O13 -0.7(8)
C72 C71 C98 C99 -128.1(5)
C70 C71 C98 C99 54.3(8)
C72 C71 C98 C103 50.8(7)
C70 C71 C98 C103 -126.8(6)
C103 C98 C99 C100 1.5(7)
C71 C98 C99 C100 -179.7(4)
C98 C99 C100 C101 -0.1(8)
C99 C100 C101 C102 -1.5(8)
C99 C100 C101 C104 176.2(5)
C100 C101 C102 C103 1.7(8)
C104 C101 C102 C103 -176.2(5)
C101 C102 C103 C98 -0.2(8)
C99 C98 C103 C102 -1.4(8)
C71 C98 C103 C102 179.8(5)
C100 C101 C104 O16 -166.1(5)
C102 C101 C104 O16 11.7(8)
C100 C101 C104 O15 13.5(7)
C102 C101 C104 O15 -168.7(5)
C77 C78 C105 C110 126.0(5)
C79 C78 C105 C110 -52.5(7)
C77 C78 C105 C106 -54.5(7)
C79 C78 C105 C106 127.0(6)
C110 C105 C106 C107 0.1(8)
C78 C105 C106 C107 -179.4(5)
C105 C106 C107 C108 0.7(8)
C106 C107 C108 C109 -1.0(8)
C106 C107 C108 C111 179.0(5)
C107 C108 C109 C110 0.4(8)
C111 C108 C109 C110 -179.6(5)
C108 C109 C110 C105 0.5(8)
C106 C105 C110 C109 -0.7(8)
C78 C105 C110 C109 178.7(5)
C107 C108 C111 O17 2.6(9)
C109 C108 C111 O17 -177.3(6)
C107 C108 C111 O18 -177.7(6)
C109 C108 C111 O18 2.4(9)
C80 C79 C112 C113 127.5(5)
C78 C79 C112 C113 -52.1(8)
C80 C79 C112 C117 -52.4(7)
C78 C79 C112 C117 128.0(5)
C117 C112 C113 C114 1.2(8)
C79 C112 C113 C114 -178.7(5)
C112 C113 C114 C115 0.4(8)
C113 C114 C115 C116 -0.8(8)
C113 C114 C115 C118 177.2(5)
C114 C115 C116 C117 -0.4(8)
C118 C115 C116 C117 -178.5(5)
C115 C116 C117 C112 2.0(8)
C113 C112 C117 C116 -2.4(8)
C79 C112 C117 C116 177.5(5)
C116 C115 C118 O20 0.6(8)
C114 C115 C118 O20 -177.5(5)
C116 C115 C118 O19 -179.7(5)
C114 C115 C118 O19 2.2(7)
C85 C86 C119 C120 -88.5(7)
C87 C86 C119 C120 88.5(7)
C85 C86 C119 C124 87.7(6)
C87 C86 C119 C124 -95.3(7)
C124 C119 C120 C121 0.0(9)
C86 C119 C120 C121 176.2(6)
C119 C120 C121 C122 0.9(10)
C120 C121 C122 C123 -0.2(10)
C120 C121 C122 C125 179.3(6)
C121 C122 C123 C124 -1.2(8)
C125 C122 C123 C124 179.2(5)
C122 C123 C124 C119 2.0(7)
C120 C119 C124 C123 -1.4(7)
C86 C119 C124 C123 -177.6(4)
C121 C122 C125 O22 -173.1(6)
C123 C122 C125 O22 6.5(8)
C121 C122 C125 O21 7.6(8)
C123 C122 C125 O21 -172.8(5)
C88 C87 C126 C127 -128.6(6)
C86 C87 C126 C127 51.6(8)
C88 C87 C126 C131 47.6(8)
C86 C87 C126 C131 -132.2(6)
C131 C126 C127 C128 1.2(8)
C87 C126 C127 C128 177.5(5)
C126 C127 C128 C129 -1.6(8)
C127 C128 C129 C130 0.8(9)
C127 C128 C129 C132 -177.8(5)
C128 C129 C130 C131 0.4(9)
C132 C129 C130 C131 178.9(6)
C129 C130 C131 C126 -0.8(9)
C127 C126 C131 C130 0.0(8)
C87 C126 C131 C130 -176.3(5)
C130 C129 C132 O23 -179.5(6)
C128 C129 C132 O23 -1.0(9)
C130 C129 C132 O24 -0.1(9)
C128 C129 C132 O24 178.4(6)
C138 C133 C134 C135 -1.6(15)
Cl1 C133 C134 C135 177.8(8)
C138 C133 C134 Cl2 179.7(7)
Cl1 C133 C134 Cl2 -0.8(12)
C133 C134 C135 C136 1.6(15)
Cl2 C134 C135 C136 -179.8(8)
C134 C135 C136 C137 0.9(14)
C134 C135 C136 Cl3 178.5(8)
C135 C136 C137 C138 -3.4(13)
Cl3 C136 C137 C138 179.0(6)
C136 C137 C138 C133 3.3(13)
C134 C133 C138 C137 -0.8(13)
Cl1 C133 C138 C137 179.7(7)

loop_
_platon_squeeze_void_nr
_platon_squeeze_void_average_x
_platon_squeeze_void_average_y
_platon_squeeze_void_average_z
_platon_squeeze_void_volume
_platon_squeeze_void_count_electrons
_platon_squeeze_void_content
1 0.000 0.500 0.000 2136 834 ' '
